data_4510178
loop_
_publ_author_name
'Liu, Bo'
'Wei, Lei'
'Li, Nan-nan'
'Wu, Wei-Ping'
'Miao, Hui'
'Wang, Yao-Yu'
'Shi, Qi-Zhen'

_publ_section_title
;
 Solvent/Temperature and Dipyridyl Ligands Induced Diverse Coordination
 Polymers Based on 3-(2&#x2032;,5&#x2032;-Dicarboxylphenyl)pyridine
;
_journal_issue 3
_journal_name_full 'Crystal Growth &amp; Design'
_journal_page_first 1110
_journal_paper_doi 10.1021/cg401599x
_journal_volume 14
_journal_year 2014
_chemical_formula_sum 'C13 H11 N Ni O6'
_chemical_formula_weight 335.94
_chemical_name_systematic
; 
 ? 
;
_space_group_IT_number 2
_symmetry_cell_setting triclinic
_symmetry_space_group_name_Hall '-P 1'
_symmetry_space_group_name_H-M 'P -1'
_atom_sites_solution_hydrogens geom
_atom_sites_solution_primary direct
_atom_sites_solution_secondary difmap
_audit_creation_method SHELXL-97
_cell_angle_alpha 111.7300(10)
_cell_angle_beta 101.4860(10)
_cell_angle_gamma 96.8740(10)
_cell_formula_units_Z 2
_cell_length_a 7.0670(6)
_cell_length_b 9.5235(9)
_cell_length_c 10.4625(9)
_cell_measurement_reflns_used 1814
_cell_measurement_temperature 296(2)
_cell_measurement_theta_max 28.072
_cell_measurement_theta_min 2.475
_cell_volume 626.38(10)
_computing_structure_refinement 'SHELXL-97 (Sheldrick, 1997)'
_computing_structure_solution 'SHELXS-97 (Sheldrick, 1990)'
_diffrn_ambient_temperature 296(2)
_diffrn_measured_fraction_theta_full 0.987
_diffrn_measured_fraction_theta_max 0.987
_diffrn_radiation_monochromator graphite
_diffrn_radiation_source 'fine-focus sealed tube'
_diffrn_radiation_type MoK\a
_diffrn_radiation_wavelength 0.71073
_diffrn_reflns_av_R_equivalents 0.0128
_diffrn_reflns_av_sigmaI/netI 0.0277
_diffrn_reflns_limit_h_max 8
_diffrn_reflns_limit_h_min -8
_diffrn_reflns_limit_k_max 10
_diffrn_reflns_limit_k_min -11
_diffrn_reflns_limit_l_max 11
_diffrn_reflns_limit_l_min -12
_diffrn_reflns_number 3175
_diffrn_reflns_theta_full 25.10
_diffrn_reflns_theta_max 25.10
_diffrn_reflns_theta_min 2.17
_exptl_absorpt_coefficient_mu 1.578
_exptl_absorpt_correction_T_max 0.7644
_exptl_absorpt_correction_T_min 0.7130
_exptl_absorpt_correction_type multi-scan
_exptl_absorpt_process_details sadabs
_exptl_crystal_colour green
_exptl_crystal_density_diffrn 1.781
_exptl_crystal_density_method 'not measured'
_exptl_crystal_description block
_exptl_crystal_F_000 344
_exptl_crystal_size_max 0.23
_exptl_crystal_size_mid 0.19
_exptl_crystal_size_min 0.18
_refine_diff_density_max 0.535
_refine_diff_density_min -0.360
_refine_diff_density_rms 0.066
_refine_ls_extinction_method none
_refine_ls_goodness_of_fit_ref 1.048
_refine_ls_hydrogen_treatment mixed
_refine_ls_matrix_type full
_refine_ls_number_parameters 196
_refine_ls_number_reflns 2206
_refine_ls_number_restraints 6
_refine_ls_restrained_S_all 1.047
_refine_ls_R_factor_all 0.0334
_refine_ls_R_factor_gt 0.0308
_refine_ls_shift/su_max 0.000
_refine_ls_shift/su_mean 0.000
_refine_ls_structure_factor_coef Fsqd
_refine_ls_weighting_details 'calc w=1/[\s^2^(Fo^2^)+(0.0420P)^2^+0.5026P] where P=(Fo^2^+2Fc^2^)/3'
_refine_ls_weighting_scheme calc
_refine_ls_wR_factor_gt 0.0786
_refine_ls_wR_factor_ref 0.0806
_reflns_number_gt 2033
_reflns_number_total 2206
_reflns_threshold_expression >2sigma(I)
_cod_data_source_file cg401599x_si_002.cif
_cod_data_source_block 8
_cod_depositor_comments
;
The following automatic conversions were performed:

'_symmetry_cell_setting' value 'Triclinic' changed to 'triclinic'
according to
/usr/data/users/saulius/crontab/automatic-downloads/current/ACS/lib/dictionaries/cif_core.dic
dictionary named 'cif_core.dic' version 2.4.2 from 2011-04-26.

Automatic conversion script
Id: cif_fix_values 2281 2013-09-26 08:29:07Z andrius 
;
_cod_original_sg_symbol_H-M P-1
_cod_original_formula_sum C13H11NNiO6
_cod_database_code 4510178

loop_
_symmetry_equiv_pos_as_xyz
'x, y, z'
'-x, -y, -z'

loop_
_atom_site_label
_atom_site_type_symbol
_atom_site_fract_x
_atom_site_fract_y
_atom_site_fract_z
_atom_site_U_iso_or_equiv
_atom_site_adp_type
_atom_site_occupancy
_atom_site_symmetry_multiplicity
_atom_site_calc_flag
_atom_site_refinement_flags
Ni1 Ni 0.48535(5) 0.01488(3) 0.21336(3) 0.02038(13) Uani 1 1 d .
C1 C 0.6651(4) 0.2166(3) 0.0986(3) 0.0221(5) Uani 1 1 d .
C2 C 0.9787(4) 0.4287(3) 0.2260(3) 0.0233(5) Uani 1 1 d .
H2 H 1.0288 0.3716 0.2750 0.028 Uiso 1 1 calc R
C3 C 1.0885(4) 0.5737(3) 0.2542(3) 0.0202(5) Uani 1 1 d .
C4 C 1.0077(4) 0.6622(3) 0.1836(3) 0.0205(5) Uani 1 1 d .
C5 C 0.8253(4) 0.5994(3) 0.0834(3) 0.0234(5) Uani 1 1 d .
H5 H 0.7716 0.6573 0.0366 0.028 Uiso 1 1 calc R
C6 C 0.7221(4) 0.4527(3) 0.0518(3) 0.0229(6) Uani 1 1 d .
H6 H 0.6034 0.4111 -0.0190 0.027 Uiso 1 1 calc R
C7 C 0.7948(4) 0.3676(3) 0.1253(3) 0.0210(5) Uani 1 1 d .
C8 C 0.1139(4) -0.1813(3) 0.2015(3) 0.0232(6) Uani 1 1 d .
C9 C 0.6824(4) 0.2457(3) 0.5113(3) 0.0273(6) Uani 1 1 d .
H9 H 0.7892 0.2027 0.4893 0.033 Uiso 1 1 calc R
C10 C 0.7142(4) 0.3694(3) 0.6416(3) 0.0250(6) Uani 1 1 d .
C11 C 0.5558(4) 0.4368(3) 0.6703(3) 0.0338(7) Uani 1 1 d .
H11 H 0.5727 0.5242 0.7537 0.041 Uiso 1 1 calc R
C12 C 0.3707(4) 0.3720(4) 0.5725(3) 0.0385(7) Uani 1 1 d .
H12 H 0.2615 0.4138 0.5905 0.046 Uiso 1 1 calc R
C13 C 0.3530(4) 0.2451(3) 0.4492(3) 0.0307(6) Uani 1 1 d .
H13 H 0.2283 0.1992 0.3863 0.037 Uiso 1 1 calc R
N1 N 0.5055(3) 0.1846(3) 0.4153(2) 0.0263(5) Uani 1 1 d .
O1 O 0.6989(3) 0.1651(2) 0.1934(2) 0.0284(4) Uani 1 1 d .
O2 O 0.4754(3) -0.1570(2) 0.01343(19) 0.0267(4) Uani 1 1 d .
O3 O 0.2989(3) -0.1503(2) 0.23698(19) 0.0256(4) Uani 1 1 d .
O4 O 0.0070(3) -0.0941(2) 0.1732(3) 0.0397(5) Uani 1 1 d .
O1W O 0.7101(3) -0.0682(2) 0.3019(2) 0.0292(4) Uani 1 1 d D
O2W O 0.2585(3) 0.0994(2) 0.1271(2) 0.0323(5) Uani 1 1 d D
H2WA H 0.155(3) 0.035(3) 0.116(2) 0.039 Uiso 1 1 d D
H2WB H 0.2673(18) 0.0953(12) 0.0462(12) 0.039 Uiso 1 1 d D
H1WA H 0.8027 -0.0778 0.2614 0.039 Uiso 1 1 d RD
H1WB H 0.6629 -0.1534 0.3015 0.039 Uiso 1 1 d RD

loop_
_atom_site_aniso_label
_atom_site_aniso_U_11
_atom_site_aniso_U_22
_atom_site_aniso_U_33
_atom_site_aniso_U_23
_atom_site_aniso_U_13
_atom_site_aniso_U_12
Ni1 0.0196(2) 0.01700(19) 0.0225(2) 0.00868(14) 0.00313(13) -0.00146(13)
C1 0.0233(13) 0.0172(12) 0.0231(13) 0.0051(11) 0.0087(11) 0.0002(10)
C2 0.0308(14) 0.0197(13) 0.0216(13) 0.0108(11) 0.0072(11) 0.0040(11)
C3 0.0201(13) 0.0188(12) 0.0189(12) 0.0049(10) 0.0062(10) 0.0011(10)
C4 0.0219(13) 0.0170(12) 0.0224(13) 0.0067(10) 0.0094(10) 0.0021(10)
C5 0.0241(14) 0.0192(13) 0.0273(14) 0.0110(11) 0.0058(11) 0.0023(10)
C6 0.0178(13) 0.0213(13) 0.0251(13) 0.0079(11) 0.0027(10) -0.0020(10)
C7 0.0237(13) 0.0164(12) 0.0205(12) 0.0057(10) 0.0073(10) -0.0007(10)
C8 0.0249(14) 0.0181(13) 0.0263(13) 0.0080(11) 0.0099(11) 0.0007(11)
C9 0.0228(14) 0.0265(14) 0.0295(14) 0.0100(12) 0.0042(11) 0.0028(11)
C10 0.0277(14) 0.0216(13) 0.0270(14) 0.0126(11) 0.0077(11) 0.0007(11)
C11 0.0320(16) 0.0322(16) 0.0290(15) 0.0048(13) 0.0051(12) 0.0075(13)
C12 0.0302(16) 0.0460(18) 0.0367(17) 0.0108(15) 0.0107(13) 0.0154(14)
C13 0.0225(14) 0.0381(16) 0.0261(14) 0.0105(13) 0.0028(11) 0.0014(12)
N1 0.0247(12) 0.0241(12) 0.0267(12) 0.0090(10) 0.0039(9) 0.0014(9)
O1 0.0288(10) 0.0248(10) 0.0297(10) 0.0149(8) 0.0021(8) -0.0051(8)
O2 0.0293(10) 0.0209(9) 0.0226(9) 0.0054(8) 0.0034(8) -0.0042(8)
O3 0.0213(10) 0.0231(9) 0.0320(10) 0.0139(8) 0.0044(8) -0.0015(7)
O4 0.0268(11) 0.0259(11) 0.0743(16) 0.0286(11) 0.0139(10) 0.0053(9)
O1W 0.0278(10) 0.0289(10) 0.0338(11) 0.0165(9) 0.0073(8) 0.0053(8)
O2W 0.0317(11) 0.0351(11) 0.0320(11) 0.0188(9) 0.0051(9) 0.0020(9)

loop_
_atom_type_symbol
_atom_type_description
_atom_type_scat_dispersion_real
_atom_type_scat_dispersion_imag
_atom_type_scat_source
C C 0.0033 0.0016 'International Tables Vol C Tables 4.2.6.8 and 6.1.1.4'
H H 0.0000 0.0000 'International Tables Vol C Tables 4.2.6.8 and 6.1.1.4'
N N 0.0061 0.0033 'International Tables Vol C Tables 4.2.6.8 and 6.1.1.4'
Ni Ni 0.3393 1.1124 'International Tables Vol C Tables 4.2.6.8 and 6.1.1.4'
O O 0.0106 0.0060 'International Tables Vol C Tables 4.2.6.8 and 6.1.1.4'

loop_
_geom_angle_atom_site_label_1
_geom_angle_atom_site_label_2
_geom_angle_atom_site_label_3
_geom_angle
_geom_angle_site_symmetry_1
_geom_angle_site_symmetry_3
O3 Ni1 O1 172.81(7) . .
O3 Ni1 O1W 85.49(7) . .
O1 Ni1 O1W 87.59(8) . .
O3 Ni1 O2W 94.17(8) . .
O1 Ni1 O2W 92.77(8) . .
O1W Ni1 O2W 179.19(8) . .
O3 Ni1 N1 93.97(8) . .
O1 Ni1 N1 88.03(8) . .
O1W Ni1 N1 90.25(8) . .
O2W Ni1 N1 89.03(8) . .
O3 Ni1 O2 86.47(7) . .
O1 Ni1 O2 91.28(7) . .
O1W Ni1 O2 87.71(8) . .
O2W Ni1 O2 93.01(8) . .
N1 Ni1 O2 177.88(8) . .
O1 C1 O2 125.4(2) . 2_655
O1 C1 C7 117.3(2) . .
O2 C1 C7 117.2(2) 2_655 .
C3 C2 C7 121.3(2) . .
C2 C3 C4 118.9(2) . .
C2 C3 C10 119.0(2) . 2_766
C4 C3 C10 122.0(2) . 2_766
C5 C4 C3 119.0(2) . .
C5 C4 C8 116.8(2) . 1_665
C3 C4 C8 124.1(2) . 1_665
C6 C5 C4 121.5(2) . .
C5 C6 C7 120.2(2) . .
C6 C7 C2 119.0(2) . .
C6 C7 C1 117.8(2) . .
C2 C7 C1 123.1(2) . .
O3 C8 O4 125.0(2) . .
O3 C8 C4 118.4(2) . 1_445
O4 C8 C4 116.6(2) . 1_445
N1 C9 C10 123.5(3) . .
C11 C10 C9 117.6(3) . .
C11 C10 C3 121.7(2) . 2_766
C9 C10 C3 120.7(2) . 2_766
C10 C11 C12 119.2(3) . .
C13 C12 C11 118.6(3) . .
N1 C13 C12 123.2(3) . .
C13 N1 C9 117.7(2) . .
C13 N1 Ni1 122.71(18) . .
C9 N1 Ni1 119.34(18) . .
C1 O1 Ni1 121.71(17) . .
C1 O2 Ni1 128.94(17) 2_655 .
C8 O3 Ni1 128.05(17) . .

loop_
_geom_bond_atom_site_label_1
_geom_bond_atom_site_label_2
_geom_bond_distance
_geom_bond_site_symmetry_2
Ni1 O3 2.0479(17) .
Ni1 O1 2.0487(18) .
Ni1 O1W 2.0650(19) .
Ni1 O2W 2.075(2) .
Ni1 N1 2.096(2) .
Ni1 O2 2.1070(18) .
C1 O1 1.256(3) .
C1 O2 1.261(3) 2_655
C1 C7 1.507(3) .
C2 C3 1.395(4) .
C2 C7 1.399(4) .
C3 C4 1.411(4) .
C3 C10 1.484(4) 2_766
C4 C5 1.390(4) .
C4 C8 1.513(3) 1_665
C5 C6 1.382(3) .
C6 C7 1.385(4) .
C8 O3 1.252(3) .
C8 O4 1.261(3) .
C8 C4 1.513(3) 1_445
C9 N1 1.343(3) .
C9 C10 1.386(4) .
C10 C11 1.385(4) .
C10 C3 1.484(4) 2_766
C11 C12 1.395(4) .
C12 C13 1.373(4) .
C13 N1 1.330(4) .
O2 C1 1.261(3) 2_655
